data_4347716
loop_
_publ_author_name
'Hollering, Manuela'
'Weiss, Daniel T.'
'Bitzer, Mario J.'
'Jandl, Christian'
'K\"uhn, Fritz E'

_publ_section_title
;
 Controlling Coordination Geometries: Ru-Carbene Complexes with Tetra-NHC
 Ligands.
;
_journal_issue 12
_journal_name_full 'Inorganic chemistry'
_journal_page_first 6010
_journal_page_last 6017
_journal_paper_doi 10.1021/acs.inorgchem.6b00509
_journal_volume 55
_journal_year 2016
_chemical_compound_source 'see text'
_chemical_formula_moiety 'C27 H38 N10 Ru, 2(F6 P)'
_chemical_formula_sum 'C27 H38 F12 N10 P2 Ru'
_chemical_formula_weight 893.68
_space_group_IT_number 2
_space_group_name_Hall '-P 1'
_space_group_name_H-M_alt 'P -1'
_symmetry_cell_setting triclinic
_symmetry_Int_Tables_number 2
_symmetry_space_group_name_Hall '-P 1'
_symmetry_space_group_name_H-M 'P -1'
_atom_sites_solution_hydrogens geom
_cell_angle_alpha 85.474(2)
_cell_angle_beta 87.981(2)
_cell_angle_gamma 87.135(2)
_cell_formula_units_Z 2
_cell_length_a 9.3216(4)
_cell_length_b 11.4705(6)
_cell_length_c 17.2077(9)
_cell_measurement_reflns_used 9120
_cell_measurement_temperature 100
_cell_measurement_theta_max 26.3532
_cell_measurement_theta_min 2.3757
_cell_volume 1830.97(16)
_computing_cell_refinement 'SAINT (Bruker, 2015)'
_computing_data_collection 'APEX III Control Software (Bruker, 2015)'
_computing_data_reduction 'SAINT (Bruker, 2015)'
_computing_molecular_graphics 'PLATON (Spek, 2011)'
_computing_publication_material 'PLATON (Spek, 2011), enCIFer (Allen, 2014)'
_computing_structure_refinement 'SHELXL2014 (Sheldrick, 2014), SHELXLE (Huebschle, 2011)'
_computing_structure_solution 'SHELXS97 (Sheldrick, 1997)'
_diffrn_ambient_temperature 100
_diffrn_detector ' CMOS plate '
_diffrn_detector_area_resol_mean 16
_diffrn_measured_fraction_theta_full 0.999
_diffrn_measured_fraction_theta_max 0.999
_diffrn_measurement_device ' \k-geometry diffractometer '
_diffrn_measurement_device_type ' Bruker Photon CMOS '
_diffrn_measurement_method ' phi- and omega-rotation '
_diffrn_radiation_monochromator 'Helios optic'
_diffrn_radiation_probe x-ray
_diffrn_radiation_source 'IMS microsource'
_diffrn_radiation_type MoK\a
_diffrn_radiation_wavelength 0.71073
_diffrn_reflns_av_R_equivalents 0.0746
_diffrn_reflns_av_unetI/netI 0.0256
_diffrn_reflns_limit_h_max 11
_diffrn_reflns_limit_h_min -11
_diffrn_reflns_limit_k_max 14
_diffrn_reflns_limit_k_min -14
_diffrn_reflns_limit_l_max 21
_diffrn_reflns_limit_l_min -21
_diffrn_reflns_number 96602
_diffrn_reflns_reduction_process
;
;
_diffrn_reflns_theta_full 25.24
_diffrn_reflns_theta_max 26.37
_diffrn_reflns_theta_min 2.19
_exptl_absorpt_coefficient_mu 0.613
_exptl_absorpt_correction_T_max 0.7454
_exptl_absorpt_correction_T_min 0.6988
_exptl_absorpt_correction_type multi-scan
_exptl_absorpt_process_details 'SADABS 2014/5, Bruker, 2014'
_exptl_crystal_colour 'clear colourless'
_exptl_crystal_density_diffrn 1.621
_exptl_crystal_density_method 'Not Measured'
_exptl_crystal_description plate
_exptl_crystal_F_000 904
_exptl_crystal_size_max 0.406
_exptl_crystal_size_mid 0.078
_exptl_crystal_size_min 0.022
_refine_diff_density_max 1.437
_refine_diff_density_min -0.641
_refine_diff_density_rms 0.083
_refine_ls_extinction_method none
_refine_ls_goodness_of_fit_ref 1.106
_refine_ls_hydrogen_treatment constr
_refine_ls_matrix_type full
_refine_ls_number_parameters 834
_refine_ls_number_reflns 7491
_refine_ls_number_restraints 1194
_refine_ls_restrained_S_all 1.168
_refine_ls_R_factor_all 0.0490
_refine_ls_R_factor_gt 0.0380
_refine_ls_shift/su_max 0.001
_refine_ls_shift/su_mean 0.000
_refine_ls_structure_factor_coef Fsqd
_refine_ls_weighting_details 'W=1/[\S^2^(FO^2^)+(0.0408P)^2^+3.1316P] WHERE P=(FO^2^+2FC^2^)/3'
_refine_ls_weighting_scheme calc
_refine_ls_wR_factor_gt 0.0925
_refine_ls_wR_factor_ref 0.0971
_reflns_number_gt 6364
_reflns_number_total 7491
_reflns_threshold_expression I>2\s(I)
_cod_data_source_file ic6b00509_si_002.cif
_cod_data_source_block compound_1d
_cod_database_code 4347716

loop_
_space_group_symop_id
_space_group_symop_operation_xyz
1 x,y,z
2 -x,-y,-z

loop_
_atom_site_label
_atom_site_type_symbol
_atom_site_fract_x
_atom_site_fract_y
_atom_site_fract_z
_atom_site_U_iso_or_equiv
_atom_site_adp_type
_atom_site_occupancy
_atom_site_site_symmetry_order
_atom_site_calc_flag
_atom_site_refinement_flags_posn
_atom_site_refinement_flags_adp
_atom_site_refinement_flags_occupancy
_atom_site_disorder_assembly
_atom_site_disorder_group
Ru1 Ru 0.45759(2) 0.76246(2) 0.23125(2) 0.02209(8) Uani 1 1 d . . . . .
P1 P 0.1758(3) 0.2976(2) -0.00052(15) 0.0215(7) Uani 0.78(2) 1 d D U P A 5
F1 F 0.2534(6) 0.4163(4) 0.0057(5) 0.0446(13) Uani 0.78(2) 1 d D U P A 5
F2 F 0.0976(4) 0.1773(3) -0.0065(6) 0.0403(15) Uani 0.78(2) 1 d D U P A 5
F3 F 0.0228(5) 0.3613(5) 0.0153(4) 0.0452(12) Uani 0.78(2) 1 d D U P A 5
F4 F 0.1606(7) 0.3277(5) -0.0914(2) 0.0400(11) Uani 0.78(2) 1 d D U P A 5
F5 F 0.3275(4) 0.2309(5) -0.0158(3) 0.0387(11) Uani 0.78(2) 1 d D U P A 5
F6 F 0.1919(8) 0.2658(7) 0.0910(2) 0.0492(14) Uani 0.78(2) 1 d D U P A 5
P1A P 0.1802(12) 0.3050(11) 0.0053(8) 0.049(3) Uani 0.22(2) 1 d D U P A 6
F1A F 0.269(2) 0.4184(15) -0.0151(14) 0.057(4) Uani 0.22(2) 1 d D U P A 6
F2A F 0.0917(17) 0.1898(14) 0.0264(18) 0.056(4) Uani 0.22(2) 1 d D U P A 6
F3A F 0.0418(19) 0.3839(18) 0.0283(14) 0.061(4) Uani 0.22(2) 1 d D U P A 6
F4A F 0.130(3) 0.3101(18) -0.0819(10) 0.058(4) Uani 0.22(2) 1 d D U P A 6
F5A F 0.3180(16) 0.2241(18) -0.0164(13) 0.050(4) Uani 0.22(2) 1 d D U P A 6
F6A F 0.230(3) 0.298(2) 0.0936(8) 0.055(4) Uani 0.22(2) 1 d D U P A 6
C1 C 0.2613(7) 0.5792(6) 0.3796(4) 0.0325(12) Uani 0.610(4) 1 d D U P B 1
H1A H 0.2141 0.5129 0.4074 0.049 Uiso 0.610(4) 1 calc R U P B 1
H1B H 0.2285 0.6518 0.4025 0.049 Uiso 0.610(4) 1 calc R U P B 1
H1C H 0.3657 0.5677 0.3842 0.049 Uiso 0.610(4) 1 calc R U P B 1
N1 N 0.2256(7) 0.5866(7) 0.2982(4) 0.0251(13) Uani 0.610(4) 1 d D U P B 1
C2 C 0.2877(11) 0.6541(10) 0.2387(5) 0.0200(15) Uani 0.610(4) 1 d D U P B 1
C3 C 0.1331(9) 0.5081(8) 0.2708(5) 0.0298(15) Uani 0.610(4) 1 d D U P B 1
H3 H 0.0787 0.4526 0.3015 0.036 Uiso 0.610(4) 1 calc R U P B 1
C4 C 0.1359(12) 0.5261(11) 0.1934(6) 0.0287(16) Uani 0.610(4) 1 d D U P B 1
H4 H 0.0837 0.4858 0.1582 0.034 Uiso 0.610(4) 1 calc R U P B 1
N2 N 0.2295(15) 0.6148(11) 0.1738(5) 0.0228(15) Uani 0.610(4) 1 d D U P B 1
C5 C 0.285(2) 0.6373(12) 0.0949(6) 0.0240(16) Uani 0.610(4) 1 d D U P B 1
H5A H 0.2179 0.6092 0.0581 0.029 Uiso 0.610(4) 1 calc R U P B 1
H5B H 0.3785 0.5931 0.0887 0.029 Uiso 0.610(4) 1 calc R U P B 1
N3 N 0.3054(19) 0.7606(13) 0.0761(10) 0.0215(17) Uani 0.610(4) 1 d D U P B 1
C6 C 0.391(3) 0.8195(16) 0.1226(12) 0.0200(16) Uani 0.610(4) 1 d D U P B 1
C7 C 0.2541(13) 0.8335(11) 0.0140(8) 0.0243(19) Uani 0.610(4) 1 d D U P B 1
H7 H 0.2077 0.8097 -0.0300 0.029 Uiso 0.610(4) 1 calc R U P B 1
C8 C 0.2820(15) 0.9434(13) 0.0273(10) 0.0244(19) Uani 0.610(4) 1 d D U P B 1
H8 H 0.2478 1.0141 0.0002 0.029 Uiso 0.610(4) 1 calc R U P B 1
N4 N 0.373(2) 0.9298(15) 0.0901(12) 0.0221(17) Uani 0.610(4) 1 d D U P B 1
C9 C 0.4199(15) 1.0302(11) 0.1280(9) 0.0222(17) Uani 0.610(4) 1 d D U P B 1
H9A H 0.5261 1.0272 0.1296 0.027 Uiso 0.610(4) 1 calc R U P B 1
H9B H 0.3883 1.1038 0.0981 0.027 Uiso 0.610(4) 1 calc R U P B 1
N5 N 0.358(2) 1.0273(13) 0.2063(9) 0.0212(17) Uani 0.610(4) 1 d D U P B 1
C10 C 0.3607(19) 0.9316(9) 0.2572(9) 0.0200(17) Uani 0.610(4) 1 d D U P B 1
C11 C 0.2929(15) 1.1237(12) 0.2421(9) 0.0244(18) Uani 0.610(4) 1 d D U P B 1
H11 H 0.2764 1.2006 0.2183 0.029 Uiso 0.610(4) 1 calc R U P B 1
C12 C 0.2592(17) 1.0877(11) 0.3141(9) 0.0271(19) Uani 0.610(4) 1 d D U P B 1
H12 H 0.2151 1.1338 0.3527 0.032 Uiso 0.610(4) 1 calc R U P B 1
N6 N 0.3005(19) 0.9674(14) 0.3238(9) 0.0253(16) Uani 0.610(4) 1 d D U P B 1
C13 C 0.2777(12) 0.8992(7) 0.3973(6) 0.0328(15) Uani 0.610(4) 1 d D U P B 1
H13A H 0.1923 0.8514 0.3960 0.039 Uiso 0.610(4) 1 calc R U P B 1
H13B H 0.2653 0.9503 0.4410 0.039 Uiso 0.610(4) 1 calc R U P B 1
N7 N 0.4272(5) 0.8153(4) 0.4050(3) 0.0324(9) Uani 0.610(4) 1 d D U P B 1
C14 C 0.5049(5) 0.7566(4) 0.3506(4) 0.0306(10) Uani 0.610(4) 1 d D U P B 1
C15 C 0.4934(7) 0.8102(5) 0.4772(4) 0.0427(12) Uani 0.610(4) 1 d D U P B 1
H15 H 0.4598 0.8452 0.5230 0.051 Uiso 0.610(4) 1 calc R U P B 1
C16 C 0.6145(7) 0.7451(6) 0.4670(4) 0.0463(13) Uani 0.610(4) 1 d D U P B 1
H16 H 0.6845 0.7251 0.5052 0.056 Uiso 0.610(4) 1 calc R U P B 1
N8 N 0.6206(5) 0.7117(4) 0.3911(3) 0.0371(11) Uani 0.610(4) 1 d D U P B 1
C17 C 0.7361(16) 0.6356(16) 0.3630(12) 0.044(3) Uani 0.610(4) 1 d D U P B 1
H17A H 0.8208 0.6406 0.3945 0.066 Uiso 0.610(4) 1 calc R U P B 1
H17B H 0.7601 0.6598 0.3084 0.066 Uiso 0.610(4) 1 calc R U P B 1
H17C H 0.7057 0.5547 0.3670 0.066 Uiso 0.610(4) 1 calc R U P B 1
C1A C 0.2095(10) 0.6199(9) 0.3624(6) 0.0287(15) Uani 0.390(4) 1 d D U P B 2
H1AA H 0.1534 0.5645 0.3968 0.034 Uiso 0.390(4) 1 calc R U P B 2
H1AB H 0.1712 0.7004 0.3700 0.034 Uiso 0.390(4) 1 calc R U P B 2
N1A N 0.1973(13) 0.5956(12) 0.2836(7) 0.0226(16) Uani 0.390(4) 1 d D U P B 2
C2A C 0.2696(18) 0.6530(16) 0.2247(9) 0.0199(19) Uani 0.390(4) 1 d D U P B 2
C3A C 0.1049(13) 0.5200(12) 0.2539(8) 0.0228(18) Uani 0.390(4) 1 d D U P B 2
H3A H 0.0413 0.4703 0.2835 0.027 Uiso 0.390(4) 1 calc R U P B 2
C4A C 0.1214(19) 0.5295(16) 0.1770(8) 0.0227(19) Uani 0.390(4) 1 d D U P B 2
H4A H 0.0725 0.4888 0.1407 0.027 Uiso 0.390(4) 1 calc R U P B 2
N2A N 0.225(2) 0.6113(18) 0.1603(8) 0.0197(18) Uani 0.390(4) 1 d D U P B 2
C5A C 0.287(3) 0.6365(18) 0.0832(10) 0.020(2) Uani 0.390(4) 1 d D U P B 2
H5AA H 0.2194 0.6163 0.0437 0.024 Uiso 0.390(4) 1 calc R U P B 2
H5AB H 0.3773 0.5888 0.0768 0.024 Uiso 0.390(4) 1 calc R U P B 2
N3A N 0.315(3) 0.760(2) 0.0722(16) 0.019(2) Uani 0.390(4) 1 d D U P B 2
C6A C 0.387(4) 0.817(2) 0.1204(18) 0.018(2) Uani 0.390(4) 1 d D U P B 2
C7A C 0.235(2) 0.8336(17) 0.0203(13) 0.021(2) Uani 0.390(4) 1 d D U P B 2
H7A H 0.1560 0.8162 -0.0096 0.025 Uiso 0.390(4) 1 calc R U P B 2
C8A C 0.300(2) 0.9394(18) 0.0241(15) 0.020(2) Uani 0.390(4) 1 d D U P B 2
H8A H 0.2891 1.0060 -0.0121 0.024 Uiso 0.390(4) 1 calc R U P B 2
N4A N 0.383(3) 0.931(2) 0.0895(18) 0.019(2) Uani 0.390(4) 1 d D U P B 2
C9A C 0.437(2) 1.0201(18) 0.1324(13) 0.020(2) Uani 0.390(4) 1 d D U P B 2
H9AA H 0.4165 1.0977 0.1046 0.024 Uiso 0.390(4) 1 calc R U P B 2
H9AB H 0.5420 1.0080 0.1370 0.024 Uiso 0.390(4) 1 calc R U P B 2
N5A N 0.368(3) 1.016(2) 0.2099(14) 0.020(2) Uani 0.390(4) 1 d D U P B 2
C10A C 0.369(3) 0.9150(16) 0.2584(13) 0.018(2) Uani 0.390(4) 1 d D U P B 2
C11A C 0.312(2) 1.113(2) 0.2433(14) 0.021(2) Uani 0.390(4) 1 d D U P B 2
H11A H 0.3016 1.1902 0.2198 0.026 Uiso 0.390(4) 1 calc R U P B 2
C12A C 0.275(2) 1.0737(18) 0.3183(14) 0.022(2) Uani 0.390(4) 1 d D U P B 2
H12A H 0.2312 1.1186 0.3576 0.026 Uiso 0.390(4) 1 calc R U P B 2
N6A N 0.313(3) 0.957(2) 0.3250(14) 0.021(2) Uani 0.390(4) 1 d D U P B 2
C13A C 0.2971(14) 0.8710(10) 0.3896(8) 0.023(2) Uani 0.390(4) 1 d D U P B 2
H13C H 0.2514 0.9082 0.4340 0.035 Uiso 0.390(4) 1 calc R U P B 2
H13D H 0.3918 0.8369 0.4041 0.035 Uiso 0.390(4) 1 calc R U P B 2
H13E H 0.2370 0.8092 0.3746 0.035 Uiso 0.390(4) 1 calc R U P B 2
N7A N 0.3709(7) 0.6071(6) 0.3831(4) 0.0286(13) Uani 0.390(4) 1 d D U P B 2
C14A C 0.4766(8) 0.6650(7) 0.3418(5) 0.0258(14) Uani 0.390(4) 1 d D U P B 2
C15A C 0.4227(10) 0.5290(8) 0.4424(6) 0.0375(16) Uani 0.390(4) 1 d D U P B 2
H15A H 0.3683 0.4798 0.4780 0.045 Uiso 0.390(4) 1 calc R U P B 2
C16A C 0.5633(10) 0.5372(8) 0.4390(6) 0.0386(16) Uani 0.390(4) 1 d D U P B 2
H16A H 0.6302 0.4940 0.4718 0.046 Uiso 0.390(4) 1 calc R U P B 2
N8A N 0.5961(8) 0.6203(6) 0.3789(4) 0.0322(14) Uani 0.390(4) 1 d D U P B 2
C17A C 0.742(3) 0.652(3) 0.3543(18) 0.036(3) Uani 0.390(4) 1 d D U P B 2
H17D H 0.8118 0.6046 0.3861 0.054 Uiso 0.390(4) 1 calc R U P B 2
H17E H 0.7530 0.7352 0.3610 0.054 Uiso 0.390(4) 1 calc R U P B 2
H17F H 0.7591 0.6377 0.2992 0.054 Uiso 0.390(4) 1 calc R U P B 2
P2 P -0.0291(7) 0.2714(7) 0.4422(4) 0.0422(16) Uani 0.41(2) 1 d D U P C 3
F7 F -0.1879(9) 0.2282(17) 0.4542(7) 0.059(3) Uani 0.41(2) 1 d D U P C 3
F8 F 0.1304(9) 0.3159(12) 0.4297(9) 0.062(3) Uani 0.41(2) 1 d D U P C 3
F9 F -0.0201(16) 0.2778(11) 0.5342(5) 0.051(2) Uani 0.41(2) 1 d D U P C 3
F10 F 0.0331(16) 0.1404(7) 0.4507(7) 0.052(2) Uani 0.41(2) 1 d D U P C 3
F11 F -0.0360(16) 0.2642(9) 0.3505(4) 0.050(2) Uani 0.41(2) 1 d D U P C 3
F12 F -0.0901(17) 0.4034(10) 0.4333(7) 0.069(3) Uani 0.41(2) 1 d D U P C 3
P2A P -0.0338(4) 0.2861(4) 0.4390(2) 0.0278(10) Uani 0.59(2) 1 d D U P C 4
F7A F -0.1968(5) 0.2756(9) 0.4674(4) 0.0449(17) Uani 0.59(2) 1 d D U P C 4
F8A F 0.1296(5) 0.2992(6) 0.4095(5) 0.0416(16) Uani 0.59(2) 1 d D U P C 4
F9A F 0.0135(9) 0.2756(8) 0.5276(3) 0.0473(17) Uani 0.59(2) 1 d D U P C 4
F10A F -0.0143(12) 0.1486(5) 0.4377(5) 0.0528(19) Uani 0.59(2) 1 d D U P C 4
F11A F -0.0796(11) 0.2962(11) 0.3505(3) 0.053(2) Uani 0.59(2) 1 d D U P C 4
F12A F -0.0503(9) 0.4247(5) 0.4407(5) 0.0530(18) Uani 0.59(2) 1 d D U P C 4
N9 N 0.5993(3) 0.5189(2) 0.19438(18) 0.0293(6) Uani 1 1 d . . . . .
C20 C 0.5578(4) 0.3579(3) 0.1200(3) 0.0450(10) Uani 1 1 d . . . . .
H20A H 0.5855 0.2762 0.1118 0.068 Uiso 1 1 calc R U . . .
H20B H 0.5806 0.4076 0.0726 0.068 Uiso 1 1 calc R U . . .
H20C H 0.4544 0.3652 0.1321 0.068 Uiso 1 1 calc R U . . .
C21 C 0.5954(4) 0.3296(3) 0.2635(3) 0.0450(10) Uani 1 1 d . . . . .
H21A H 0.6174 0.2457 0.2600 0.068 Uiso 1 1 calc R U . . .
H21B H 0.4921 0.3431 0.2738 0.068 Uiso 1 1 calc R U . . .
H21C H 0.6489 0.3572 0.3060 0.068 Uiso 1 1 calc R U . . .
C22 C 0.8002(3) 0.3858(3) 0.1710(3) 0.0398(9) Uani 1 1 d . . . . .
H22A H 0.8297 0.3039 0.1642 0.060 Uiso 1 1 calc R U . . .
H22B H 0.8498 0.4125 0.2152 0.060 Uiso 1 1 calc R U . . .
H22C H 0.8252 0.4344 0.1235 0.060 Uiso 1 1 calc R U . . .
C23 C 0.6407(3) 0.8433(3) 0.2217(2) 0.0275(7) Uani 1 1 d . . . . .
C24 C 0.8880(3) 0.9386(3) 0.2257(2) 0.0314(8) Uani 1 1 d . . . . .
C25 C 0.8835(5) 0.9914(5) 0.3042(3) 0.0684(15) Uani 1 1 d . . . . .
H25A H 0.7984 1.0445 0.3081 0.103 Uiso 1 1 calc R U . . .
H25B H 0.9702 1.0350 0.3089 0.103 Uiso 1 1 calc R U . . .
H25C H 0.8791 0.9286 0.3462 0.103 Uiso 1 1 calc R U . . .
C26 C 1.0014(4) 0.8412(4) 0.2227(3) 0.0544(12) Uani 1 1 d . . . . .
H26A H 0.9924 0.8011 0.1751 0.082 Uiso 1 1 calc R U . . .
H26B H 0.9892 0.7854 0.2683 0.082 Uiso 1 1 calc R U . . .
H26C H 1.0967 0.8736 0.2229 0.082 Uiso 1 1 calc R U . . .
C27 C 0.9062(5) 1.0311(4) 0.1604(3) 0.0711(16) Uani 1 1 d . . . . .
H27A H 0.9119 0.9949 0.1106 0.107 Uiso 1 1 calc R U . . .
H27B H 0.9948 1.0713 0.1670 0.107 Uiso 1 1 calc R U . . .
H27C H 0.8240 1.0877 0.1609 0.107 Uiso 1 1 calc R U . . .
N10 N 0.7485(3) 0.8883(2) 0.21842(19) 0.0310(7) Uani 1 1 d . . . . .
C18 C 0.5540(3) 0.6120(3) 0.2044(2) 0.0280(7) Uani 1 1 d . . . . .
C19 C 0.6390(3) 0.3961(3) 0.1867(2) 0.0313(8) Uani 1 1 d . . . . .

loop_
_atom_site_aniso_label
_atom_site_aniso_U_11
_atom_site_aniso_U_22
_atom_site_aniso_U_33
_atom_site_aniso_U_23
_atom_site_aniso_U_13
_atom_site_aniso_U_12
Ru1 0.01220(12) 0.01875(13) 0.03493(16) -0.00177(9) -0.00108(9) 0.00296(8)
P1 0.0189(10) 0.0119(9) 0.0332(12) 0.0001(7) -0.0047(7) 0.0029(6)
F1 0.056(2) 0.0205(15) 0.060(3) -0.0068(15) -0.018(2) -0.0096(14)
F2 0.0260(15) 0.0193(14) 0.075(4) -0.0003(15) -0.0018(17) -0.0052(11)
F3 0.0320(17) 0.036(2) 0.066(3) -0.0110(18) -0.0025(15) 0.0174(14)
F4 0.045(2) 0.040(2) 0.0363(17) 0.0011(13) -0.0075(14) -0.0097(17)
F5 0.0202(16) 0.029(2) 0.065(3) -0.001(2) 0.0060(17) 0.0040(15)
F6 0.049(3) 0.061(3) 0.0355(18) 0.0100(15) -0.0043(14) 0.007(2)
P1A 0.046(5) 0.039(5) 0.062(5) -0.001(4) 0.003(4) -0.004(3)
F1A 0.073(7) 0.035(6) 0.065(8) -0.012(5) 0.013(6) -0.015(5)
F2A 0.052(6) 0.047(6) 0.069(9) -0.011(6) 0.023(6) -0.015(5)
F3A 0.057(6) 0.053(7) 0.072(8) 0.000(7) 0.002(6) 0.014(5)
F4A 0.056(8) 0.056(8) 0.063(6) -0.003(5) -0.005(5) -0.011(6)
F5A 0.042(6) 0.036(7) 0.071(9) -0.001(7) 0.009(6) -0.007(5)
F6A 0.048(8) 0.056(8) 0.061(6) -0.001(5) -0.002(5) -0.004(6)
C1 0.030(3) 0.033(3) 0.035(3) -0.002(2) 0.002(2) -0.009(2)
N1 0.016(3) 0.023(2) 0.037(3) -0.002(2) -0.0021(19) -0.007(2)
C2 0.011(3) 0.016(2) 0.033(3) -0.005(2) -0.003(2) 0.0024(19)
C3 0.022(3) 0.026(3) 0.041(3) 0.004(2) -0.006(2) -0.011(2)
C4 0.023(3) 0.024(3) 0.040(3) 0.000(3) -0.008(3) -0.011(2)
N2 0.016(2) 0.017(2) 0.035(3) -0.003(2) -0.003(3) -0.0042(18)
C5 0.021(3) 0.017(2) 0.035(3) -0.007(2) -0.004(3) -0.005(2)
N3 0.017(3) 0.017(2) 0.032(3) -0.0075(19) 0.000(2) -0.003(2)
C6 0.012(3) 0.017(3) 0.032(3) -0.008(2) 0.003(2) -0.005(2)
C7 0.019(4) 0.024(3) 0.030(3) -0.008(2) 0.000(3) 0.001(2)
C8 0.020(4) 0.022(3) 0.032(3) -0.005(2) 0.001(3) 0.001(3)
N4 0.015(3) 0.019(2) 0.033(3) -0.0065(19) 0.003(2) -0.003(2)
C9 0.013(3) 0.015(3) 0.039(3) -0.006(2) 0.000(2) -0.002(2)
N5 0.015(3) 0.011(3) 0.038(3) -0.006(2) -0.002(2) 0.002(2)
C10 0.014(3) 0.009(3) 0.038(3) -0.008(2) -0.006(2) 0.004(3)
C11 0.019(4) 0.012(3) 0.043(3) -0.009(2) -0.005(3) 0.006(2)
C12 0.026(4) 0.013(3) 0.042(3) -0.010(2) -0.005(3) 0.008(2)
N6 0.023(3) 0.015(3) 0.038(3) -0.0069(19) -0.003(2) 0.004(2)
C13 0.034(3) 0.021(3) 0.043(3) 0.000(2) -0.005(2) 0.004(2)
N7 0.0267(18) 0.0252(19) 0.046(2) -0.0027(16) -0.0141(16) -0.0017(14)
C14 0.0200(19) 0.019(2) 0.053(2) -0.0018(18) -0.0115(18) -0.0041(16)
C15 0.038(2) 0.038(3) 0.053(3) -0.008(2) -0.021(2) 0.000(2)
C16 0.038(2) 0.042(3) 0.061(3) -0.008(2) -0.027(2) 0.002(2)
N8 0.0272(19) 0.027(2) 0.059(2) -0.0069(18) -0.0216(18) 0.0001(15)
C17 0.031(4) 0.031(5) 0.071(7) -0.006(5) -0.023(4) 0.006(3)
C1A 0.026(2) 0.031(3) 0.030(3) -0.001(2) -0.0038(18) -0.002(2)
N1A 0.016(3) 0.024(3) 0.029(3) 0.001(2) -0.0012(19) -0.006(2)
C2A 0.014(4) 0.017(3) 0.029(3) -0.001(2) 0.000(2) -0.003(3)
C3A 0.017(3) 0.021(3) 0.030(3) 0.003(2) -0.004(2) -0.006(3)
C4A 0.019(3) 0.019(3) 0.030(3) 0.003(2) -0.003(2) -0.007(3)
N2A 0.016(3) 0.015(3) 0.028(3) 0.000(2) -0.001(2) -0.003(2)
C5A 0.018(4) 0.013(3) 0.029(3) 0.001(2) 0.000(3) -0.001(2)
N3A 0.012(3) 0.013(3) 0.031(4) 0.001(2) 0.001(3) 0.001(2)
C6A 0.010(4) 0.012(3) 0.030(4) 0.001(2) 0.002(3) 0.002(3)
C7A 0.013(4) 0.016(3) 0.033(4) 0.002(3) 0.000(3) 0.002(3)
C8A 0.012(4) 0.015(3) 0.031(4) 0.002(3) 0.002(3) 0.002(3)
N4A 0.012(4) 0.013(3) 0.031(3) 0.002(2) 0.002(3) 0.002(2)
C9A 0.014(4) 0.013(3) 0.033(3) 0.001(2) 0.001(2) 0.001(3)
N5A 0.011(4) 0.015(4) 0.033(3) 0.001(2) -0.001(2) 0.003(3)
C10A 0.008(4) 0.014(4) 0.031(3) 0.000(3) -0.003(3) 0.002(3)
C11A 0.013(4) 0.016(4) 0.034(3) -0.001(3) -0.004(3) 0.005(3)
C12A 0.014(4) 0.018(4) 0.034(4) -0.001(3) -0.004(3) 0.006(3)
N6A 0.012(4) 0.018(4) 0.032(3) -0.001(2) -0.003(3) 0.005(3)
C13A 0.024(5) 0.014(4) 0.031(4) -0.004(3) 0.002(3) 0.008(3)
N7A 0.028(2) 0.027(2) 0.031(2) 0.0010(19) -0.0055(16) -0.0027(17)
C14A 0.026(2) 0.023(3) 0.029(3) -0.001(2) -0.0067(18) -0.0010(18)
C15A 0.038(2) 0.036(3) 0.038(3) 0.008(2) -0.009(2) -0.002(2)
C16A 0.037(2) 0.037(3) 0.041(3) 0.008(2) -0.010(2) -0.001(2)
N8A 0.029(2) 0.030(3) 0.036(3) 0.002(2) -0.0103(19) 0.0009(18)
C17A 0.029(3) 0.034(7) 0.044(6) 0.011(5) -0.012(3) 0.001(3)
P2 0.045(3) 0.039(2) 0.040(3) -0.0010(19) 0.005(2) 0.0078(18)
F7 0.045(3) 0.086(7) 0.045(4) 0.004(5) -0.005(3) -0.010(4)
F8 0.056(3) 0.071(5) 0.064(6) -0.024(5) 0.012(3) -0.021(3)
F9 0.041(5) 0.067(5) 0.044(3) -0.014(3) -0.003(3) 0.013(4)
F10 0.071(5) 0.038(3) 0.045(4) 0.004(3) -0.005(4) 0.015(3)
F11 0.068(5) 0.042(4) 0.038(3) 0.006(2) -0.001(3) 0.006(4)
F12 0.082(6) 0.044(4) 0.079(5) -0.006(4) -0.006(5) 0.027(4)
P2A 0.0244(15) 0.0324(16) 0.0275(15) -0.0059(11) -0.0051(11) -0.0017(10)
F7A 0.032(2) 0.062(4) 0.039(3) 0.007(3) -0.0040(18) -0.006(2)
F8A 0.029(2) 0.046(3) 0.052(4) -0.024(2) 0.0021(19) 0.0017(18)
F9A 0.033(3) 0.078(4) 0.033(3) -0.021(2) -0.012(2) 0.015(3)
F10A 0.071(4) 0.036(3) 0.053(4) -0.012(2) 0.002(3) -0.008(2)
F11A 0.052(4) 0.078(5) 0.029(2) 0.010(2) -0.012(2) -0.023(3)
F12A 0.046(3) 0.033(2) 0.080(4) -0.011(2) 0.005(3) 0.000(2)
N9 0.0158(12) 0.0167(13) 0.0553(19) -0.0023(12) 0.0006(12) -0.0011(10)
C20 0.036(2) 0.0320(19) 0.069(3) -0.0161(19) 0.0046(19) -0.0076(16)
C21 0.035(2) 0.0271(18) 0.071(3) 0.0044(18) 0.0092(19) -0.0039(15)
C22 0.0217(16) 0.0240(17) 0.072(3) 0.0016(17) 0.0078(16) 0.0019(13)
C23 0.0201(15) 0.0211(15) 0.042(2) -0.0110(14) -0.0071(13) 0.0068(12)
C24 0.0155(14) 0.0227(16) 0.057(2) -0.0069(15) -0.0062(14) -0.0059(12)
C25 0.044(3) 0.084(4) 0.085(4) -0.046(3) 0.002(2) -0.021(2)
C26 0.0206(17) 0.038(2) 0.107(4) -0.016(2) -0.017(2) 0.0036(15)
C27 0.044(3) 0.062(3) 0.103(4) 0.031(3) -0.015(3) -0.013(2)
N10 0.0154(13) 0.0202(13) 0.059(2) -0.0105(13) -0.0078(12) 0.0016(10)
C18 0.0138(13) 0.0230(16) 0.047(2) 0.0021(14) 0.0003(13) -0.0029(12)
C19 0.0191(15) 0.0126(14) 0.062(2) -0.0021(14) 0.0066(14) -0.0023(11)

loop_
_atom_type_symbol
_atom_type_description
_atom_type_scat_dispersion_real
_atom_type_scat_dispersion_imag
_atom_type_scat_source
C C 0.0033 0.0016 ' International Tables Vol C Tables 4.2.6.8 and 6.1.1.4'
H H 0.0000 0.0000 ' International Tables Vol C Tables 4.2.6.8 and 6.1.1.4'
F F 0.0171 0.0103 ' International Tables Vol C Tables 4.2.6.8 and 6.1.1.4'
N N 0.0061 0.0033 ' International Tables Vol C Tables 4.2.6.8 and 6.1.1.4'
P P 0.1023 0.0942 ' International Tables Vol C Tables 4.2.6.8 and 6.1.1.4'
Ru Ru -1.2594 0.8363 ' International Tables Vol C Tables 4.2.6.8 and 6.1.1.4'

loop_
_geom_angle_atom_site_label_1
_geom_angle_atom_site_label_2
_geom_angle_atom_site_label_3
_geom_angle
C10A Ru1 C23 85.7(8)
C10A Ru1 C18 177.7(8)
C23 Ru1 C18 92.05(12)
C23 Ru1 C6 95.4(7)
C18 Ru1 C6 98.0(7)
C23 Ru1 C2 170.6(3)
C18 Ru1 C2 78.7(3)
C6 Ru1 C2 87.1(6)
C10A Ru1 C6A 83.5(12)
C23 Ru1 C6A 96.6(10)
C18 Ru1 C6A 97.2(10)
C23 Ru1 C14 81.19(17)
C18 Ru1 C14 99.54(17)
C6 Ru1 C14 162.3(7)
C2 Ru1 C14 99.1(3)
C10A Ru1 C14A 103.4(7)
C23 Ru1 C14A 101.8(2)
C18 Ru1 C14A 76.6(2)
C6A Ru1 C14A 160.6(9)
C23 Ru1 C10 85.4(5)
C18 Ru1 C10 177.1(4)
C6 Ru1 C10 81.0(8)
C2 Ru1 C10 103.9(6)
C14 Ru1 C10 81.4(4)
C10A Ru1 C2A 103.1(9)
C23 Ru1 C2A 169.5(5)
C18 Ru1 C2A 79.2(5)
C6A Ru1 C2A 78.9(10)
C14A Ru1 C2A 81.9(4)
F4 P1 F1 90.05(18)
F4 P1 F3 90.18(18)
F1 P1 F3 90.97(18)
F4 P1 F5 90.28(18)
F1 P1 F5 90.33(18)
F3 P1 F5 178.62(19)
F4 P1 F6 179.36(19)
F1 P1 F6 90.4(2)
F3 P1 F6 90.30(18)
F5 P1 F6 89.23(18)
F4 P1 F2 90.18(19)
F1 P1 F2 179.8(2)
F3 P1 F2 89.14(17)
F5 P1 F2 89.56(17)
F6 P1 F2 89.4(2)
F4A P1A F1A 90.1(5)
F4A P1A F3A 90.1(4)
F1A P1A F3A 90.8(5)
F4A P1A F6A 179.3(6)
F1A P1A F6A 90.6(5)
F3A P1A F6A 90.0(4)
F4A P1A F5A 90.5(4)
F1A P1A F5A 90.1(4)
F3A P1A F5A 178.9(5)
F6A P1A F5A 89.4(4)
F4A P1A F2A 90.3(5)
F1A P1A F2A 179.4(6)
F3A P1A F2A 89.7(4)
F6A P1A F2A 89.0(5)
F5A P1A F2A 89.4(4)
N1 C1 H1A 109.5
N1 C1 H1B 109.5
H1A C1 H1B 109.5
N1 C1 H1C 109.5
H1A C1 H1C 109.5
H1B C1 H1C 109.5
C2 N1 C3 111.8(6)
C2 N1 C1 127.0(6)
C3 N1 C1 120.6(6)
N1 C2 N2 102.7(6)
N1 C2 Ru1 133.8(5)
N2 C2 Ru1 122.2(6)
C4 C3 N1 106.8(6)
C4 C3 H3 126.6
N1 C3 H3 126.6
C3 C4 N2 106.9(6)
C3 C4 H4 126.6
N2 C4 H4 126.6
C2 N2 C4 111.8(7)
C2 N2 C5 124.7(9)
C4 N2 C5 121.5(8)
N2 C5 N3 111.6(10)
N2 C5 H5A 109.3
N3 C5 H5A 109.3
N2 C5 H5B 109.3
N3 C5 H5B 109.3
H5A C5 H5B 108.0
C6 N3 C7 111.4(13)
C6 N3 C5 119.2(14)
C7 N3 C5 129.4(14)
N4 C6 N3 100.8(14)
N4 C6 Ru1 129.3(13)
N3 C6 Ru1 126.4(12)
C8 C7 N3 107.6(13)
C8 C7 H7 126.2
N3 C7 H7 126.2
C7 C8 N4 103.8(13)
C7 C8 H8 128.1
N4 C8 H8 128.1
C6 N4 C8 115.1(13)
C6 N4 C9 122.0(15)
C8 N4 C9 121.7(14)
N5 C9 N4 108.9(13)
N5 C9 H9A 109.9
N4 C9 H9A 109.9
N5 C9 H9B 109.9
N4 C9 H9B 109.9
H9A C9 H9B 108.3
C10 N5 C11 109.9(10)
C10 N5 C9 124.3(10)
C11 N5 C9 125.7(10)
N6 C10 N5 105.5(8)
N6 C10 Ru1 130.3(8)
N5 C10 Ru1 124.1(8)
C12 C11 N5 107.3(9)
C12 C11 H11 126.3
N5 C11 H11 126.3
C11 C12 N6 107.1(9)
C11 C12 H12 126.5
N6 C12 H12 126.5
C10 N6 C12 110.1(9)
C10 N6 C13 128.2(10)
C12 N6 C13 121.7(10)
N6 C13 N7 103.0(8)
N6 C13 H13A 111.2
N7 C13 H13A 111.2
N6 C13 H13B 111.2
N7 C13 H13B 111.2
H13A C13 H13B 109.1
C14 N7 C15 113.1(5)
C14 N7 C13 130.7(5)
C15 N7 C13 116.0(6)
N8 C14 N7 102.6(5)
N8 C14 Ru1 132.1(4)
N7 C14 Ru1 124.8(4)
C16 C15 N7 104.5(6)
C16 C15 H15 127.8
N7 C15 H15 127.8
C15 C16 N8 108.5(5)
C15 C16 H16 125.8
N8 C16 H16 125.8
C14 N8 C16 111.4(5)
C14 N8 C17 126.7(10)
C16 N8 C17 121.9(9)
N8 C17 H17A 109.5
N8 C17 H17B 109.5
H17A C17 H17B 109.5
N8 C17 H17C 109.5
H17A C17 H17C 109.5
H17B C17 H17C 109.5
N1A C1A N7A 108.5(8)
N1A C1A H1AA 110.0
N7A C1A H1AA 110.0
N1A C1A H1AB 110.0
N7A C1A H1AB 110.0
H1AA C1A H1AB 108.4
C2A N1A C3A 109.7(10)
C2A N1A C1A 122.6(11)
C3A N1A C1A 127.5(10)
N2A C2A N1A 105.2(11)
N2A C2A Ru1 125.4(11)
N1A C2A Ru1 128.1(9)
C4A C3A N1A 107.8(10)
C4A C3A H3A 126.1
N1A C3A H3A 126.1
C3A C4A N2A 105.7(10)
C3A C4A H4A 127.2
N2A C4A H4A 127.2
C2A N2A C4A 111.6(11)
C2A N2A C5A 124.9(14)
C4A N2A C5A 123.1(13)
N2A C5A N3A 109.3(16)
N2A C5A H5AA 109.8
N3A C5A H5AA 109.8
N2A C5A H5AB 109.8
N3A C5A H5AB 109.8
H5AA C5A H5AB 108.3
C6A N3A C7A 113(2)
C6A N3A C5A 125(2)
C7A N3A C5A 120(2)
N3A C6A N4A 105(2)
N3A C6A Ru1 129.6(18)
N4A C6A Ru1 124.1(19)
C8A C7A N3A 101.6(19)
C8A C7A H7A 129.2
N3A C7A H7A 129.2
N4A C8A C7A 108.1(19)
N4A C8A H8A 125.9
C7A C8A H8A 125.9
C6A N4A C8A 108.4(19)
C6A N4A C9A 120(2)
C8A N4A C9A 130(2)
N4A C9A N5A 110(2)
N4A C9A H9AA 109.8
N5A C9A H9AA 109.8
N4A C9A H9AB 109.8
N5A C9A H9AB 109.8
H9AA C9A H9AB 108.2
C11A N5A C10A 114.6(15)
C11A N5A C9A 123.5(16)
C10A N5A C9A 121.6(16)
N6A C10A N5A 100.3(13)
N6A C10A Ru1 134.4(12)
N5A C10A Ru1 124.9(13)
N5A C11A C12A 105.0(14)
N5A C11A H11A 127.5
C12A C11A H11A 127.5
N6A C12A C11A 105.8(14)
N6A C12A H12A 127.1
C11A C12A H12A 127.1
C10A N6A C12A 114.3(14)
C10A N6A C13A 115.1(15)
C12A N6A C13A 130.5(16)
N6A C13A H13C 109.5
N6A C13A H13D 109.5
H13C C13A H13D 109.5
N6A C13A H13E 109.5
H13C C13A H13E 109.5
H13D C13A H13E 109.5
C14A N7A C15A 113.3(7)
C14A N7A C1A 123.6(7)
C15A N7A C1A 122.9(7)
N8A C14A N7A 101.5(7)
N8A C14A Ru1 129.8(6)
N7A C14A Ru1 126.8(6)
C16A C15A N7A 105.5(8)
C16A C15A H15A 127.2
N7A C15A H15A 127.2
C15A C16A N8A 107.7(8)
C15A C16A H16A 126.1
N8A C16A H16A 126.1
C14A N8A C16A 112.0(7)
C14A N8A C17A 123.2(13)
C16A N8A C17A 124.7(13)
N8A C17A H17D 109.5
N8A C17A H17E 109.5
H17D C17A H17E 109.5
N8A C17A H17F 109.5
H17D C17A H17F 109.5
H17E C17A H17F 109.5
F10 P2 F7 90.5(4)
F10 P2 F12 179.5(5)
F7 P2 F12 90.1(4)
F10 P2 F11 89.8(4)
F7 P2 F11 90.9(4)
F12 P2 F11 90.1(4)
F10 P2 F9 89.7(4)
F7 P2 F9 89.6(4)
F12 P2 F9 90.4(4)
F11 P2 F9 179.3(5)
F10 P2 F8 90.0(4)
F7 P2 F8 179.5(5)
F12 P2 F8 89.5(4)
F11 P2 F8 88.9(4)
F9 P2 F8 90.6(4)
F10A P2A F7A 90.8(3)
F10A P2A F11A 90.2(3)
F7A P2A F11A 90.5(2)
F10A P2A F12A 178.9(3)
F7A P2A F12A 90.2(3)
F11A P2A F12A 90.3(3)
F10A P2A F9A 89.6(3)
F7A P2A F9A 90.0(3)
F11A P2A F9A 179.5(3)
F12A P2A F9A 89.9(3)
F10A P2A F8A 90.2(3)
F7A P2A F8A 178.8(3)
F11A P2A F8A 88.9(2)
F12A P2A F8A 88.9(3)
F9A P2A F8A 90.6(3)
C18 N9 C19 172.4(3)
C19 C20 H20A 109.5
C19 C20 H20B 109.5
H20A C20 H20B 109.5
C19 C20 H20C 109.5
H20A C20 H20C 109.5
H20B C20 H20C 109.5
C19 C21 H21A 109.5
C19 C21 H21B 109.5
H21A C21 H21B 109.5
C19 C21 H21C 109.5
H21A C21 H21C 109.5
H21B C21 H21C 109.5
C19 C22 H22A 109.5
C19 C22 H22B 109.5
H22A C22 H22B 109.5
C19 C22 H22C 109.5
H22A C22 H22C 109.5
H22B C22 H22C 109.5
N10 C23 Ru1 177.7(3)
N10 C24 C27 108.1(3)
N10 C24 C26 107.8(3)
C27 C24 C26 112.2(4)
N10 C24 C25 106.5(3)
C27 C24 C25 110.9(4)
C26 C24 C25 111.1(4)
C24 C25 H25A 109.5
C24 C25 H25B 109.5
H25A C25 H25B 109.5
C24 C25 H25C 109.5
H25A C25 H25C 109.5
H25B C25 H25C 109.5
C24 C26 H26A 109.5
C24 C26 H26B 109.5
H26A C26 H26B 109.5
C24 C26 H26C 109.5
H26A C26 H26C 109.5
H26B C26 H26C 109.5
C24 C27 H27A 109.5
C24 C27 H27B 109.5
H27A C27 H27B 109.5
C24 C27 H27C 109.5
H27A C27 H27C 109.5
H27B C27 H27C 109.5
C23 N10 C24 171.9(4)
N9 C18 Ru1 172.6(3)
N9 C19 C20 107.4(3)
N9 C19 C22 107.7(2)
C20 C19 C22 111.6(3)
N9 C19 C21 106.9(3)
C20 C19 C21 111.4(3)
C22 C19 C21 111.6(3)

loop_
_geom_bond_atom_site_label_1
_geom_bond_atom_site_label_2
_geom_bond_distance
Ru1 C10A 1.979(19)
Ru1 C23 1.979(3)
Ru1 C18 1.985(3)
Ru1 C6 2.039(17)
Ru1 C2 2.056(9)
Ru1 C6A 2.08(3)
Ru1 C14 2.111(6)
Ru1 C14A 2.137(8)
Ru1 C10 2.171(11)
Ru1 C2A 2.217(15)
P1 F4 1.584(3)
P1 F1 1.586(3)
P1 F3 1.595(3)
P1 F5 1.598(2)
P1 F6 1.598(3)
P1 F2 1.605(3)
P1A F4A 1.583(5)
P1A F1A 1.586(5)
P1A F3A 1.595(5)
P1A F6A 1.598(5)
P1A F5A 1.598(4)
P1A F2A 1.603(5)
C1 N1 1.446(8)
C1 H1A 0.9800
C1 H1B 0.9800
C1 H1C 0.9800
N1 C2 1.364(10)
N1 C3 1.396(8)
C2 N2 1.375(9)
C3 C4 1.331(10)
C3 H3 0.9500
C4 N2 1.388(11)
C4 H4 0.9500
N2 C5 1.445(11)
C5 N3 1.446(15)
C5 H5A 0.9900
C5 H5B 0.9900
N3 C6 1.384(16)
N3 C7 1.387(17)
C6 N4 1.347(18)
C7 C8 1.338(18)
C7 H7 0.9500
C8 N4 1.392(16)
C8 H8 0.9500
N4 C9 1.460(15)
C9 N5 1.446(14)
C9 H9A 0.9900
C9 H9B 0.9900
N5 C10 1.349(12)
N5 C11 1.410(11)
C10 N6 1.342(13)
C11 C12 1.307(14)
C11 H11 0.9500
C12 N6 1.412(10)
C12 H12 0.9500
N6 C13 1.449(13)
C13 N7 1.657(10)
C13 H13A 0.9900
C13 H13B 0.9900
N7 C14 1.364(8)
N7 C15 1.402(8)
C14 N8 1.362(7)
C15 C16 1.336(9)
C15 H15 0.9500
C16 N8 1.387(8)
C16 H16 0.9500
N8 C17 1.446(17)
C17 H17A 0.9800
C17 H17B 0.9800
C17 H17C 0.9800
C1A N1A 1.415(14)
C1A N7A 1.556(11)
C1A H1AA 0.9900
C1A H1AB 0.9900
N1A C2A 1.345(15)
N1A C3A 1.390(13)
C2A N2A 1.328(15)
C3A C4A 1.324(16)
C3A H3A 0.9500
C4A N2A 1.388(18)
C4A H4A 0.9500
N2A C5A 1.440(16)
C5A N3A 1.45(2)
C5A H5AA 0.9900
C5A H5AB 0.9900
N3A C6A 1.31(3)
N3A C7A 1.39(3)
C6A N4A 1.37(2)
C7A C8A 1.39(3)
C7A H7A 0.9500
C8A N4A 1.38(2)
C8A H8A 0.9500
N4A C9A 1.43(2)
C9A N5A 1.46(2)
C9A H9AA 0.9900
C9A H9AB 0.9900
N5A C11A 1.358(19)
N5A C10A 1.375(18)
C10A N6A 1.36(2)
C11A C12A 1.37(2)
C11A H11A 0.9500
C12A N6A 1.365(17)
C12A H12A 0.9500
N6A C13A 1.436(19)
C13A H13C 0.9800
C13A H13D 0.9800
C13A H13E 0.9800
N7A C14A 1.363(10)
N7A C15A 1.387(11)
C14A N8A 1.362(10)
C15A C16A 1.318(13)
C15A H15A 0.9500
C16A N8A 1.386(11)
C16A H16A 0.9500
N8A C17A 1.47(2)
C17A H17D 0.9800
C17A H17E 0.9800
C17A H17F 0.9800
P2 F10 1.582(4)
P2 F7 1.586(4)
P2 F12 1.588(4)
P2 F11 1.590(4)
P2 F9 1.596(4)
P2 F8 1.598(4)
P2A F10A 1.581(4)
P2A F7A 1.586(3)
P2A F11A 1.590(3)
P2A F12A 1.592(4)
P2A F9A 1.596(3)
P2A F8A 1.600(3)
N9 C18 1.152(4)
N9 C19 1.454(4)
C20 C19 1.501(5)
C20 H20A 0.9800
C20 H20B 0.9800
C20 H20C 0.9800
C21 C19 1.525(5)
C21 H21A 0.9800
C21 H21B 0.9800
C21 H21C 0.9800
C22 C19 1.518(4)
C22 H22A 0.9800
C22 H22B 0.9800
C22 H22C 0.9800
C23 N10 1.149(4)
C24 N10 1.462(4)
C24 C27 1.493(6)
C24 C26 1.502(5)
C24 C25 1.522(6)
C25 H25A 0.9800
C25 H25B 0.9800
C25 H25C 0.9800
C26 H26A 0.9800
C26 H26B 0.9800
C26 H26C 0.9800
C27 H27A 0.9800
C27 H27B 0.9800
C27 H27C 0.9800

loop_
_geom_torsion_atom_site_label_1
_geom_torsion_atom_site_label_2
_geom_torsion_atom_site_label_3
_geom_torsion_atom_site_label_4
_geom_torsion
C3 N1 C2 N2 0.4(9)
C1 N1 C2 N2 171.3(9)
C3 N1 C2 Ru1 -166.4(8)
C1 N1 C2 Ru1 4.5(14)
C2 N1 C3 C4 -0.3(10)
C1 N1 C3 C4 -171.9(8)
N1 C3 C4 N2 0.1(11)
N1 C2 N2 C4 -0.3(11)
Ru1 C2 N2 C4 168.4(9)
N1 C2 N2 C5 -164.2(11)
Ru1 C2 N2 C5 4.6(15)
C3 C4 N2 C2 0.2(13)
C3 C4 N2 C5 164.6(11)
C2 N2 C5 N3 -51.5(17)
C4 N2 C5 N3 146.2(14)
N2 C5 N3 C6 56(2)
N2 C5 N3 C7 -127(2)
C7 N3 C6 N4 7(3)
C5 N3 C6 N4 -175.5(18)
C7 N3 C6 Ru1 166.8(18)
C5 N3 C6 Ru1 -15(3)
C6 N3 C7 C8 -11(3)
C5 N3 C7 C8 170.9(16)
N3 C7 C8 N4 11(2)
N3 C6 N4 C8 0(3)
Ru1 C6 N4 C8 -159.0(17)
N3 C6 N4 C9 167.9(17)
Ru1 C6 N4 C9 8(4)
C7 C8 N4 C6 -7(2)
C7 C8 N4 C9 -174.7(18)
C6 N4 C9 N5 -53(3)
C8 N4 C9 N5 113.1(17)
N4 C9 N5 C10 48.0(18)
N4 C9 N5 C11 -134.9(16)
C11 N5 C10 N6 -1.0(16)
C9 N5 C10 N6 176.5(15)
C11 N5 C10 Ru1 -177.6(12)
C9 N5 C10 Ru1 0(2)
C10 N5 C11 C12 1.4(15)
C9 N5 C11 C12 -176.0(15)
N5 C11 C12 N6 -1.2(14)
N5 C10 N6 C12 0.3(16)
Ru1 C10 N6 C12 176.5(11)
N5 C10 N6 C13 -179.4(16)
Ru1 C10 N6 C13 -3(2)
C11 C12 N6 C10 0.6(15)
C11 C12 N6 C13 -179.7(14)
C10 N6 C13 N7 40.0(18)
C12 N6 C13 N7 -139.7(12)
N6 C13 N7 C14 -41.5(11)
N6 C13 N7 C15 132.3(9)
C15 N7 C14 N8 1.5(6)
C13 N7 C14 N8 175.5(6)
C15 N7 C14 Ru1 -171.1(4)
C13 N7 C14 Ru1 2.9(8)
C14 N7 C15 C16 -0.9(7)
C13 N7 C15 C16 -175.8(6)
N7 C15 C16 N8 -0.2(7)
N7 C14 N8 C16 -1.6(6)
Ru1 C14 N8 C16 170.2(4)
N7 C14 N8 C17 176.5(9)
Ru1 C14 N8 C17 -11.7(12)
C15 C16 N8 C14 1.2(8)
C15 C16 N8 C17 -177.1(9)
N7A C1A N1A C2A -55.6(15)
N7A C1A N1A C3A 130.1(11)
C3A N1A C2A N2A -1.5(16)
C1A N1A C2A N2A -176.7(14)
C3A N1A C2A Ru1 -168.7(12)
C1A N1A C2A Ru1 16(2)
C2A N1A C3A C4A 0.8(15)
C1A N1A C3A C4A 175.7(13)
N1A C3A C4A N2A 0.2(16)
N1A C2A N2A C4A 1.7(19)
Ru1 C2A N2A C4A 169.3(14)
N1A C2A N2A C5A -171.7(18)
Ru1 C2A N2A C5A -4(3)
C3A C4A N2A C2A -1(2)
C3A C4A N2A C5A 172.4(18)
C2A N2A C5A N3A -42(3)
C4A N2A C5A N3A 145(2)
N2A C5A N3A C6A 51(4)
N2A C5A N3A C7A -111(3)
C7A N3A C6A N4A -14(5)
C5A N3A C6A N4A -178(3)
C7A N3A C6A Ru1 154(3)
C5A N3A C6A Ru1 -9(6)
C6A N3A C7A C8A 19(4)
C5A N3A C7A C8A -177(2)
N3A C7A C8A N4A -16(3)
N3A C6A N4A C8A 4(4)
Ru1 C6A N4A C8A -166(2)
N3A C6A N4A C9A 173(3)
Ru1 C6A N4A C9A 3(5)
C7A C8A N4A C6A 8(4)
C7A C8A N4A C9A -159(3)
C6A N4A C9A N5A -53(4)
C8A N4A C9A N5A 113(3)
N4A C9A N5A C11A -134(2)
N4A C9A N5A C10A 54(3)
C11A N5A C10A N6A -1(2)
C9A N5A C10A N6A 172(2)
C11A N5A C10A Ru1 -174.4(19)
C9A N5A C10A Ru1 -2(3)
C10A N5A C11A C12A 0(2)
C9A N5A C11A C12A -173(2)
N5A C11A C12A N6A 1(2)
N5A C10A N6A C12A 2(2)
Ru1 C10A N6A C12A 174(2)
N5A C10A N6A C13A 179(2)
Ru1 C10A N6A C13A -9(3)
C11A C12A N6A C10A -2(2)
C11A C12A N6A C13A -178(2)
N1A C1A N7A C14A 54.2(12)
N1A C1A N7A C15A -121.0(10)
C15A N7A C14A N8A -0.8(10)
C1A N7A C14A N8A -176.4(7)
C15A N7A C14A Ru1 165.0(6)
C1A N7A C14A Ru1 -10.6(11)
C14A N7A C15A C16A 0.2(11)
C1A N7A C15A C16A 175.8(8)
N7A C15A C16A N8A 0.6(11)
N7A C14A N8A C16A 1.2(10)
Ru1 C14A N8A C16A -164.0(7)
N7A C14A N8A C17A 177.8(17)
Ru1 C14A N8A C17A 13(2)
C15A C16A N8A C14A -1.2(12)
C15A C16A N8A C17A -177.7(18)
